data_4026682
loop_
_publ_author_name
'Xing Chen'
'Yongsheng Zheng'
'Chang Shu'
'Weicheng Yuan'
'Bo Liu'
'Xiaomei Zhang'

_publ_section_title
;
 Enantioselective Synthesis of 4-Substituted
 4,5-Dihydro-1H-[1,5]benzodiazepin-2(3H)-ones by the Lewis Base-Catalyzed
 Hydrosilylation
;
_journal_name_full 'Journal of Organic Chemistry'
_journal_page_first 9109
_journal_page_last 9115
_journal_paper_doi 10.1021/jo201334n
_journal_volume 76
_journal_year 2011
_chemical_absolute_configuration ad
_chemical_formula_sum 'C22 H19 Br N2 O'
_chemical_formula_weight 407.30
_chemical_name_systematic
;
 ?
;
_space_group_IT_number 4
_symmetry_cell_setting monoclinic
_symmetry_space_group_name_Hall 'P 2yb'
_symmetry_space_group_name_H-M 'P 1 21 1'
_atom_sites_solution_hydrogens geom
_atom_sites_solution_primary direct
_atom_sites_solution_secondary difmap
_audit_creation_method SHELXL-97
_cell_angle_alpha 90.00
_cell_angle_beta 96.460(4)
_cell_angle_gamma 90.00
_cell_formula_units_Z 2
_cell_length_a 6.3839(4)
_cell_length_b 7.5086(2)
_cell_length_c 19.4120(5)
_cell_measurement_reflns_used 2679
_cell_measurement_temperature 291(2)
_cell_measurement_theta_max 68.1095
_cell_measurement_theta_min 2.2882
_cell_volume 924.59(7)
_computing_cell_refinement 'CrysAlisPro (Oxford Diffraction Ltd.)'
_computing_data_collection 'CrysAlisPro (Oxford Diffraction Ltd.)'
_computing_data_reduction 'CrysAlisPro (Oxford Diffraction Ltd.)'
_computing_molecular_graphics 'Ortep-3 (L. J. Farrugia, 2001)'
_computing_publication_material SHELXL-97
_computing_structure_refinement 'SHELXL-97 (Sheldrick, 1997)'
_computing_structure_solution 'SHELXS-97 (Sheldrick, 1997)'
_diffrn_ambient_temperature 291(2)
_diffrn_detector_area_resol_mean 15.9149
_diffrn_measured_fraction_theta_full 0.984
_diffrn_measured_fraction_theta_max 0.984
_diffrn_measurement_device_type 'Gemini S Ultra, Oxford Diffraction'
_diffrn_measurement_method '\w scans'
_diffrn_radiation_monochromator mirror
_diffrn_radiation_source 'Enhance Ultra (Cu) X-ray Source'
_diffrn_radiation_type CuK\a
_diffrn_radiation_wavelength 1.54184
_diffrn_reflns_av_R_equivalents 0.0151
_diffrn_reflns_av_sigmaI/netI 0.0222
_diffrn_reflns_limit_h_max 6
_diffrn_reflns_limit_h_min -7
_diffrn_reflns_limit_k_max 8
_diffrn_reflns_limit_k_min -8
_diffrn_reflns_limit_l_max 23
_diffrn_reflns_limit_l_min -23
_diffrn_reflns_number 3297
_diffrn_reflns_theta_full 68.28
_diffrn_reflns_theta_max 68.28
_diffrn_reflns_theta_min 2.29
_exptl_absorpt_coefficient_mu 3.124
_exptl_absorpt_correction_T_max 0.4542
_exptl_absorpt_correction_T_min 0.3832
_exptl_absorpt_correction_type multi-scan
_exptl_absorpt_process_details
;
CrysAlisPro, Oxford Diffraction Ltd.,
Version 1.171.34.36 (release 02-08-2010 CrysAlis171 .NET)
(compiled Aug  2 2010,13:00:58)
empirical absorption correction using spherical harmonics,
 implemented in SCALE3 ABSPACK scaling algorithm.
;
_exptl_crystal_colour colorless
_exptl_crystal_density_diffrn 1.463
_exptl_crystal_description block
_exptl_crystal_F_000 416
_exptl_crystal_size_max 0.38
_exptl_crystal_size_mid 0.36
_exptl_crystal_size_min 0.30
_refine_diff_density_max 0.351
_refine_diff_density_min -0.435
_refine_diff_density_rms 0.043
_refine_ls_abs_structure_details 'Flack H D (1983), Acta Cryst. A39, 876-881'
_refine_ls_abs_structure_Flack -0.06(2)
_refine_ls_extinction_method none
_refine_ls_goodness_of_fit_ref 1.067
_refine_ls_hydrogen_treatment mixed
_refine_ls_matrix_type full
_refine_ls_number_parameters 239
_refine_ls_number_reflns 2432
_refine_ls_number_restraints 2
_refine_ls_restrained_S_all 1.067
_refine_ls_R_factor_all 0.0375
_refine_ls_R_factor_gt 0.0366
_refine_ls_shift/su_max 0.002
_refine_ls_shift/su_mean 0.000
_refine_ls_structure_factor_coef Fsqd
_refine_ls_weighting_details 'calc w=1/[\s^2^(Fo^2^)+(0.0608P)^2^+0.2287P] where P=(Fo^2^+2Fc^2^)/3'
_refine_ls_weighting_scheme calc
_refine_ls_wR_factor_gt 0.1014
_refine_ls_wR_factor_ref 0.1023
_reflns_number_gt 2379
_reflns_number_total 2432
_reflns_threshold_expression >2sigma(I)
_cod_data_source_file jo201334n_si_001.cif
_cod_data_source_block ywc-2
_cod_original_sg_symbol_H-M 'P 21'
_cod_database_code 4026682

loop_
_symmetry_equiv_pos_as_xyz
'x, y, z'
'-x, y+1/2, -z'

loop_
_atom_site_label
_atom_site_type_symbol
_atom_site_fract_x
_atom_site_fract_y
_atom_site_fract_z
_atom_site_U_iso_or_equiv
_atom_site_adp_type
_atom_site_occupancy
_atom_site_symmetry_multiplicity
_atom_site_calc_flag
_atom_site_refinement_flags
Br1 Br 1.41881(8) 0.94715(9) 1.10978(2) 0.0855(2) Uani 1 1 d .
N1 N 0.6205(4) 0.8383(5) 0.70158(14) 0.0477(6) Uani 1 1 d .
N2 N 1.0296(3) 0.9389(5) 0.75790(12) 0.0453(5) Uani 1 1 d D
O1 O 0.4614(4) 1.0876(4) 0.73502(17) 0.0658(7) Uani 1 1 d .
C3 C 1.1443(6) 0.6284(6) 0.74897(19) 0.0549(9) Uani 1 1 d .
H3 H 1.2808 0.6599 0.7665 0.066 Uiso 1 1 calc R
C16 C 0.4952(5) 0.8391(6) 0.63331(18) 0.0585(9) Uani 1 1 d .
H16A H 0.3929 0.9348 0.6322 0.070 Uiso 1 1 calc R
H16B H 0.4178 0.7279 0.6275 0.070 Uiso 1 1 calc R
C5 C 0.7829(5) 0.7061(5) 0.71484(15) 0.0438(7) Uani 1 1 d .
C2 C 1.0996(7) 0.4528(8) 0.72982(18) 0.0667(10) Uani 1 1 d .
H2 H 1.2062 0.3678 0.7342 0.080 Uiso 1 1 calc R
C4 C 0.9866(5) 0.7578(5) 0.74217(15) 0.0428(7) Uani 1 1 d .
C9 C 0.9397(5) 1.0213(5) 0.81652(17) 0.0454(7) Uani 1 1 d .
H9 H 0.9289 1.1493 0.8069 0.054 Uiso 1 1 calc R
C17 C 0.6229(5) 0.8618(5) 0.57330(17) 0.0477(7) Uani 1 1 d .
C19 C 0.6494(9) 0.8320(7) 0.4514(2) 0.0726(12) Uani 1 1 d .
H19 H 0.5913 0.7946 0.4077 0.087 Uiso 1 1 calc R
C12 C 1.2356(7) 0.8197(7) 0.9794(2) 0.0636(10) Uani 1 1 d .
H12 H 1.2727 0.7081 0.9977 0.076 Uiso 1 1 calc R
C7 C 0.5892(4) 0.9659(6) 0.74801(16) 0.0478(7) Uani 1 1 d .
C8 C 0.7147(4) 0.9521(6) 0.81842(15) 0.0482(6) Uani 1 1 d .
H8A H 0.7196 0.8288 0.8334 0.058 Uiso 1 1 calc R
H8B H 0.6458 1.0208 0.8517 0.058 Uiso 1 1 calc R
C22 C 0.8188(5) 0.9467(7) 0.58038(16) 0.0525(7) Uani 1 1 d .
H22 H 0.8767 0.9868 0.6237 0.063 Uiso 1 1 calc R
C15 C 1.1328(6) 1.1503(6) 0.9243(2) 0.0613(9) Uani 1 1 d .
H15 H 1.1012 1.2627 0.9059 0.074 Uiso 1 1 calc R
C14 C 1.2426(7) 1.1338(7) 0.9909(3) 0.0679(12) Uani 1 1 d .
H14 H 1.2836 1.2349 1.0167 0.082 Uiso 1 1 calc R
C10 C 1.0714(5) 1.0002(5) 0.88619(16) 0.0474(8) Uani 1 1 d .
C11 C 1.1275(7) 0.8342(6) 0.9141(2) 0.0598(9) Uani 1 1 d .
H11 H 1.0917 0.7318 0.8885 0.072 Uiso 1 1 calc R
C18 C 0.5407(7) 0.8026(6) 0.5083(2) 0.0632(10) Uani 1 1 d .
H18 H 0.4122 0.7430 0.5027 0.076 Uiso 1 1 calc R
C6 C 0.7406(7) 0.5305(6) 0.69693(19) 0.0578(9) Uani 1 1 d .
H6 H 0.6046 0.4970 0.6796 0.069 Uiso 1 1 calc R
C13 C 1.2882(5) 0.9697(7) 1.01723(16) 0.0574(9) Uani 1 1 d .
C1 C 0.8980(8) 0.4053(5) 0.7045(2) 0.0684(11) Uani 1 1 d .
H1 H 0.8679 0.2874 0.6924 0.082 Uiso 1 1 calc R
C20 C 0.8414(8) 0.9153(7) 0.4588(2) 0.0746(13) Uani 1 1 d .
H20 H 0.9137 0.9342 0.4205 0.090 Uiso 1 1 calc R
C21 C 0.9266(6) 0.9711(7) 0.5237(2) 0.0649(10) Uani 1 1 d .
H21 H 1.0581 1.0258 0.5291 0.078 Uiso 1 1 calc R
H4 H 1.168(3) 0.960(8) 0.7602(18) 0.055(10) Uiso 1 1 d D

loop_
_atom_site_aniso_label
_atom_site_aniso_U_11
_atom_site_aniso_U_22
_atom_site_aniso_U_33
_atom_site_aniso_U_23
_atom_site_aniso_U_13
_atom_site_aniso_U_12
Br1 0.1000(3) 0.0973(4) 0.0527(2) -0.0114(3) -0.01959(19) 0.0074(3)
N1 0.0402(12) 0.0580(17) 0.0437(13) 0.0064(13) -0.0016(10) -0.0027(12)
N2 0.0372(11) 0.0544(15) 0.0446(12) 0.0038(15) 0.0055(8) -0.0068(14)
O1 0.0446(12) 0.0650(18) 0.0863(19) 0.0048(14) 0.0007(11) 0.0111(12)
C3 0.0520(17) 0.066(2) 0.0479(18) 0.0139(17) 0.0100(14) 0.0141(17)
C16 0.0446(16) 0.075(3) 0.0529(19) 0.0112(19) -0.0088(14) -0.0100(17)
C5 0.0475(16) 0.0497(18) 0.0341(14) 0.0044(13) 0.0043(12) -0.0013(14)
C2 0.090(3) 0.060(2) 0.0544(18) 0.012(2) 0.0232(17) 0.026(3)
C4 0.0436(15) 0.0498(18) 0.0359(14) 0.0061(13) 0.0080(12) 0.0014(14)
C9 0.0441(14) 0.0439(17) 0.0473(17) 0.0032(14) 0.0015(12) -0.0028(13)
C17 0.0542(16) 0.0402(17) 0.0464(16) 0.0033(13) -0.0054(13) 0.0006(14)
C19 0.109(3) 0.060(2) 0.0454(19) -0.0040(18) -0.005(2) 0.017(3)
C12 0.074(2) 0.062(3) 0.052(2) 0.004(2) -0.0055(18) 0.006(2)
C7 0.0329(12) 0.054(2) 0.0566(16) 0.0046(18) 0.0061(11) -0.0048(15)
C8 0.0440(13) 0.0538(18) 0.0481(15) -0.0020(19) 0.0106(11) -0.0015(18)
C22 0.0545(15) 0.0522(18) 0.0496(15) 0.005(2) 0.0012(12) -0.0022(19)
C15 0.063(2) 0.051(2) 0.067(2) -0.0024(19) -0.0062(17) -0.0048(18)
C14 0.071(2) 0.064(3) 0.065(3) -0.017(2) -0.014(2) -0.004(2)
C10 0.0470(15) 0.049(2) 0.0458(18) -0.0010(13) 0.0037(13) -0.0035(13)
C11 0.078(2) 0.050(2) 0.049(2) -0.0047(18) -0.0051(18) -0.0007(19)
C18 0.077(2) 0.052(2) 0.056(2) 0.0016(17) -0.0162(18) 0.0026(19)
C6 0.071(2) 0.055(2) 0.0468(18) -0.0017(16) 0.0049(15) -0.0086(18)
C13 0.0543(16) 0.073(3) 0.0431(15) -0.008(2) -0.0038(12) -0.001(2)
C1 0.108(3) 0.048(2) 0.0517(19) -0.0005(16) 0.019(2) 0.004(2)
C20 0.104(3) 0.068(3) 0.054(2) 0.008(2) 0.021(2) 0.015(3)
C21 0.070(2) 0.064(3) 0.062(2) 0.014(2) 0.0143(16) 0.001(2)

loop_
_atom_type_symbol
_atom_type_description
_atom_type_scat_dispersion_real
_atom_type_scat_dispersion_imag
_atom_type_scat_source
C C 0.0181 0.0091 'International Tables Vol C Tables 4.2.6.8 and 6.1.1.4'
H H 0.0000 0.0000 'International Tables Vol C Tables 4.2.6.8 and 6.1.1.4'
N N 0.0311 0.0180 'International Tables Vol C Tables 4.2.6.8 and 6.1.1.4'
O O 0.0492 0.0322 'International Tables Vol C Tables 4.2.6.8 and 6.1.1.4'
Br Br -0.6763 1.2805 'International Tables Vol C Tables 4.2.6.8 and 6.1.1.4'

loop_
_geom_angle_atom_site_label_1
_geom_angle_atom_site_label_2
_geom_angle_atom_site_label_3
_geom_angle
C7 N1 C5 122.0(3)
C7 N1 C16 119.6(3)
C5 N1 C16 118.2(3)
C4 N2 C9 119.3(3)
C4 N2 H4 110(4)
C9 N2 H4 111(3)
C2 C3 C4 120.7(4)
C2 C3 H3 119.6
C4 C3 H3 119.6
N1 C16 C17 114.3(3)
N1 C16 H16A 108.7
C17 C16 H16A 108.7
N1 C16 H16B 108.7
C17 C16 H16B 108.7
H16A C16 H16B 107.6
C6 C5 C4 120.4(3)
C6 C5 N1 119.8(3)
C4 C5 N1 119.7(3)
C1 C2 C3 119.9(4)
C1 C2 H2 120.1
C3 C2 H2 120.1
C3 C4 C5 118.1(3)
C3 C4 N2 122.0(3)
C5 C4 N2 119.8(3)
N2 C9 C10 114.9(3)
N2 C9 C8 109.0(3)
C10 C9 C8 111.7(3)
N2 C9 H9 106.9
C10 C9 H9 106.9
C8 C9 H9 106.9
C18 C17 C22 118.6(3)
C18 C17 C16 119.1(3)
C22 C17 C16 122.2(3)
C20 C19 C18 120.8(4)
C20 C19 H19 119.6
C18 C19 H19 119.6
C13 C12 C11 119.8(4)
C13 C12 H12 120.1
C11 C12 H12 120.1
O1 C7 N1 122.4(3)
O1 C7 C8 120.6(4)
N1 C7 C8 117.0(3)
C7 C8 C9 111.0(2)
C7 C8 H8A 109.4
C9 C8 H8A 109.4
C7 C8 H8B 109.4
C9 C8 H8B 109.4
H8A C8 H8B 108.0
C21 C22 C17 120.4(4)
C21 C22 H22 119.8
C17 C22 H22 119.8
C10 C15 C14 120.2(4)
C10 C15 H15 119.9
C14 C15 H15 119.9
C13 C14 C15 119.5(4)
C13 C14 H14 120.3
C15 C14 H14 120.3
C15 C10 C11 118.6(3)
C15 C10 C9 119.2(3)
C11 C10 C9 122.2(3)
C12 C11 C10 120.6(4)
C12 C11 H11 119.7
C10 C11 H11 119.7
C17 C18 C19 120.2(4)
C17 C18 H18 119.9
C19 C18 H18 119.9
C1 C6 C5 120.4(4)
C1 C6 H6 119.8
C5 C6 H6 119.8
C14 C13 C12 121.2(3)
C14 C13 Br1 119.4(3)
C12 C13 Br1 119.3(4)
C6 C1 C2 120.4(4)
C6 C1 H1 119.8
C2 C1 H1 119.8
C19 C20 C21 119.4(4)
C19 C20 H20 120.3
C21 C20 H20 120.3
C22 C21 C20 120.6(4)
C22 C21 H21 119.7
C20 C21 H21 119.7

loop_
_geom_bond_atom_site_label_1
_geom_bond_atom_site_label_2
_geom_bond_distance
Br1 C13 1.901(3)
N1 C7 1.346(5)
N1 C5 1.437(5)
N1 C16 1.469(4)
N2 C4 1.414(5)
N2 C9 1.467(4)
N2 H4 0.894(19)
O1 C7 1.232(5)
C3 C2 1.391(8)
C3 C4 1.395(5)
C3 H3 0.9300
C16 C17 1.505(5)
C16 H16A 0.9700
C16 H16B 0.9700
C5 C6 1.382(6)
C5 C4 1.403(5)
C2 C1 1.372(7)
C2 H2 0.9300
C9 C10 1.519(4)
C9 C8 1.531(4)
C9 H9 0.9800
C17 C18 1.385(5)
C17 C22 1.397(5)
C19 C20 1.369(7)
C19 C18 1.386(7)
C19 H19 0.9300
C12 C13 1.365(7)
C12 C11 1.378(6)
C12 H12 0.9300
C7 C8 1.508(4)
C8 H8A 0.9700
C8 H8B 0.9700
C22 C21 1.375(5)
C22 H22 0.9300
C15 C10 1.381(6)
C15 C14 1.405(6)
C15 H15 0.9300
C14 C13 1.353(7)
C14 H14 0.9300
C10 C11 1.390(6)
C11 H11 0.9300
C18 H18 0.9300
C6 C1 1.372(6)
C6 H6 0.9300
C1 H1 0.9300
C20 C21 1.379(6)
C20 H20 0.9300
C21 H21 0.9300

loop_
_geom_hbond_atom_site_label_D
_geom_hbond_atom_site_label_H
_geom_hbond_atom_site_label_A
_geom_hbond_distance_DH
_geom_hbond_distance_HA
_geom_hbond_distance_DA
_geom_hbond_angle_DHA
_geom_hbond_site_symmetry_A
N2 H4 O1 0.894(19) 2.21(3) 3.053(4) 158(4) 1_655

loop_
_geom_torsion_atom_site_label_1
_geom_torsion_atom_site_label_2
_geom_torsion_atom_site_label_3
_geom_torsion_atom_site_label_4
_geom_torsion
C7 N1 C16 C17 117.7(4)
C5 N1 C16 C17 -58.5(5)
C7 N1 C5 C6 137.7(3)
C16 N1 C5 C6 -46.2(4)
C7 N1 C5 C4 -45.9(4)
C16 N1 C5 C4 130.1(3)
C4 C3 C2 C1 -0.6(5)
C2 C3 C4 C5 -0.7(5)
C2 C3 C4 N2 -176.7(3)
C6 C5 C4 C3 1.5(4)
N1 C5 C4 C3 -174.8(3)
C6 C5 C4 N2 177.7(3)
N1 C5 C4 N2 1.4(4)
C9 N2 C4 C3 -114.1(3)
C9 N2 C4 C5 69.9(4)
C4 N2 C9 C10 87.1(3)
C4 N2 C9 C8 -39.1(4)
N1 C16 C17 C18 157.0(4)
N1 C16 C17 C22 -25.4(6)
C5 N1 C7 O1 174.3(3)
C16 N1 C7 O1 -1.7(5)
C5 N1 C7 C8 -7.1(4)
C16 N1 C7 C8 176.9(3)
O1 C7 C8 C9 -101.7(4)
N1 C7 C8 C9 79.8(4)
N2 C9 C8 C7 -49.2(4)
C10 C9 C8 C7 -177.3(3)
C18 C17 C22 C21 0.3(6)
C16 C17 C22 C21 -177.3(4)
C10 C15 C14 C13 0.2(7)
C14 C15 C10 C11 -2.3(6)
C14 C15 C10 C9 175.7(4)
N2 C9 C10 C15 124.0(4)
C8 C9 C10 C15 -111.2(4)
N2 C9 C10 C11 -58.0(5)
C8 C9 C10 C11 66.8(4)
C13 C12 C11 C10 0.1(7)
C15 C10 C11 C12 2.2(6)
C9 C10 C11 C12 -175.8(4)
C22 C17 C18 C19 -1.7(6)
C16 C17 C18 C19 176.0(4)
C20 C19 C18 C17 1.7(7)
C4 C5 C6 C1 -1.1(5)
N1 C5 C6 C1 175.1(3)
C15 C14 C13 C12 2.2(6)
C15 C14 C13 Br1 -175.5(3)
C11 C12 C13 C14 -2.3(6)
C11 C12 C13 Br1 175.4(3)
C5 C6 C1 C2 -0.1(6)
C3 C2 C1 C6 1.0(5)
C18 C19 C20 C21 -0.2(8)
C17 C22 C21 C20 1.2(7)
C19 C20 C21 C22 -1.2(8)
